data_2229975
loop_
_publ_author_name
'Xiao, Dan-Ni'
'Pan, Hong-Yan'
'Yao, Min'
'Xie, Gang'

_publ_section_title
;
 <i>catena</i>-Poly[[dichloridocopper(II)]-\m-4,4'-bis(benzimidazol-1-yl)biphenyl]
;
_journal_coeditor_code FJ2406
_journal_issue 5
_journal_name_full 'Acta Crystallographica Section E'
_journal_page_first m521
_journal_paper_doi 10.1107/S1600536811011421
_journal_volume 67
_journal_year 2011
_chemical_formula_iupac '[Cu Cl2 (C26 H18 N4)]'
_chemical_formula_moiety 'C26 H18 Cl2 Cu N4'
_chemical_formula_sum 'C26 H18 Cl2 Cu N4'
_chemical_formula_weight 520.88
_chemical_name_systematic
;
<i>catena</i>-Poly[[dichloridocopper(II)]-\m-4,4'-
bis(benzimidazol-1-yl)biphenyl]
;
_space_group_IT_number 15
_symmetry_cell_setting monoclinic
_symmetry_space_group_name_Hall '-C 2yc'
_symmetry_space_group_name_H-M 'C 1 2/c 1'
_atom_sites_solution_hydrogens geom
_atom_sites_solution_primary direct
_atom_sites_solution_secondary difmap
_audit_creation_method SHELXL-97
_cell_angle_alpha 90.00
_cell_angle_beta 91.936(4)
_cell_angle_gamma 90.00
_cell_formula_units_Z 4
_cell_length_a 12.599(4)
_cell_length_b 15.280(4)
_cell_length_c 11.233(3)
_cell_measurement_reflns_used 2903
_cell_measurement_temperature 293(2)
_cell_measurement_theta_max 27.9
_cell_measurement_theta_min 2.1
_cell_volume 2161.3(11)
_computing_cell_refinement 'CrystalClear (Rigaku/MSC, 2005)'
_computing_data_collection 'CrystalClear (Rigaku/MSC, 2005)'
_computing_data_reduction 'CrystalClear (Rigaku/MSC, 2005)'
_computing_molecular_graphics 'SHELXTL (Sheldrick, 2008)'
_computing_publication_material 'SHELXTL (Sheldrick, 2008)'
_computing_structure_refinement 'SHELXL97 (Sheldrick, 2008)'
_computing_structure_solution 'SHELXS97 (Sheldrick, 2008)'
_diffrn_ambient_temperature 293(2)
_diffrn_detector_area_resol_mean 9
_diffrn_measured_fraction_theta_full 0.996
_diffrn_measured_fraction_theta_max 0.996
_diffrn_measurement_device_type 'Rigaku Mercury CCD area-detector'
_diffrn_measurement_method \w
_diffrn_radiation_monochromator graphite
_diffrn_radiation_source 'fine-focus sealed tube'
_diffrn_radiation_type MoK\a
_diffrn_radiation_wavelength 0.71073
_diffrn_reflns_av_R_equivalents 0.0269
_diffrn_reflns_av_sigmaI/netI 0.0243
_diffrn_reflns_limit_h_max 14
_diffrn_reflns_limit_h_min -14
_diffrn_reflns_limit_k_max 18
_diffrn_reflns_limit_k_min -18
_diffrn_reflns_limit_l_max 13
_diffrn_reflns_limit_l_min -13
_diffrn_reflns_number 6675
_diffrn_reflns_theta_full 25.01
_diffrn_reflns_theta_max 25.01
_diffrn_reflns_theta_min 3.23
_diffrn_standards_decay_% 0
_diffrn_standards_interval_count 0
_diffrn_standards_interval_time 0
_exptl_absorpt_coefficient_mu 1.282
_exptl_absorpt_correction_T_max 0.975
_exptl_absorpt_correction_T_min 0.955
_exptl_absorpt_correction_type multi-scan
_exptl_absorpt_process_details '(CrystalClear; Rigaku/MSC, 2005)'
_exptl_crystal_colour brown
_exptl_crystal_density_diffrn 1.601
_exptl_crystal_density_method 'not measured'
_exptl_crystal_description block
_exptl_crystal_F_000 1060
_exptl_crystal_size_max 0.04
_exptl_crystal_size_mid 0.03
_exptl_crystal_size_min 0.02
_refine_diff_density_max 0.496
_refine_diff_density_min -0.274
_refine_ls_extinction_method none
_refine_ls_goodness_of_fit_ref 1.063
_refine_ls_hydrogen_treatment constr
_refine_ls_matrix_type full
_refine_ls_number_parameters 151
_refine_ls_number_reflns 1903
_refine_ls_number_restraints 0
_refine_ls_restrained_S_all 1.063
_refine_ls_R_factor_all 0.0292
_refine_ls_R_factor_gt 0.0264
_refine_ls_shift/su_max 0.002
_refine_ls_shift/su_mean 0.000
_refine_ls_structure_factor_coef Fsqd
_refine_ls_weighting_details 'calc w=1/[\s^2^(Fo^2^)+(0.0296P)^2^+3.9370P] where P=(Fo^2^+2Fc^2^)/3'
_refine_ls_weighting_scheme calc
_refine_ls_wR_factor_gt 0.0647
_refine_ls_wR_factor_ref 0.0663
_reflns_number_gt 1761
_reflns_number_total 1903
_reflns_threshold_expression >2sigma(I)
_cod_data_source_file fj2406.cif
_cod_data_source_block I
_cod_original_cell_volume 2161.3(10)
_cod_original_sg_symbol_H-M 'C 2/c'
_cod_database_code 2229975
_cod_database_fobs_code 2229975

loop_
_symmetry_equiv_pos_as_xyz
'x, y, z'
'-x, y, -z+1/2'
'x+1/2, y+1/2, z'
'-x+1/2, y+1/2, -z+1/2'
'-x, -y, -z'
'x, -y, z-1/2'
'-x+1/2, -y+1/2, -z'
'x+1/2, -y+1/2, z-1/2'

loop_
_atom_site_type_symbol
_atom_site_label
_atom_site_fract_x
_atom_site_fract_y
_atom_site_fract_z
_atom_site_U_iso_or_equiv
_atom_site_adp_type
_atom_site_calc_flag
_atom_site_refinement_flags
_atom_site_occupancy
_atom_site_disorder_assembly
_atom_site_disorder_group
Cu Cu1 1.0000 1.09184(2) 0.7500 0.01275(12) Uani d S 1 . .
Cl Cl1 0.98903(4) 1.18252(3) 0.59365(5) 0.02221(15) Uani d . 1 . .
N N1 0.89293(14) 1.01051(11) 0.81368(14) 0.0136(4) Uani d . 1 . .
N N2 0.75910(13) 0.96997(11) 0.92601(15) 0.0128(4) Uani d . 1 . .
C C1 0.83320(16) 1.03097(13) 0.90401(18) 0.0138(4) Uani d . 1 . .
H H1 0.8414 1.0822 0.9480 0.017 Uiso calc R 1 . .
C C2 0.85403(16) 0.92994(13) 0.77153(18) 0.0121(4) Uani d . 1 . .
C C3 0.88572(16) 0.87841(13) 0.67670(17) 0.0133(4) Uani d . 1 . .
H H3 0.9422 0.8949 0.6304 0.016 Uiso calc R 1 . .
C C4 0.83018(17) 0.80212(13) 0.65424(19) 0.0158(4) Uani d . 1 . .
H H4 0.8493 0.7666 0.5913 0.019 Uiso calc R 1 . .
C C5 0.74523(17) 0.77700(13) 0.72469(19) 0.0168(5) Uani d . 1 . .
H H5 0.7089 0.7255 0.7064 0.020 Uiso calc R 1 . .
C C6 0.71401(17) 0.82661(13) 0.82038(19) 0.0142(4) Uani d . 1 . .
H H6 0.6584 0.8095 0.8676 0.017 Uiso calc R 1 . .
C C7 0.77056(16) 0.90357(13) 0.84203(17) 0.0125(4) Uani d . 1 . .
C C8 0.68519(16) 0.97360(13) 1.02045(18) 0.0132(4) Uani d . 1 . .
C C9 0.66932(17) 0.89992(14) 1.08940(19) 0.0177(5) Uani d . 1 . .
H H9 0.7071 0.8488 1.0756 0.021 Uiso calc R 1 . .
C C10 0.59681(17) 0.90309(14) 1.17892(19) 0.0177(5) Uani d . 1 . .
H H10 0.5857 0.8533 1.2245 0.021 Uiso calc R 1 . .
C C11 0.53980(16) 0.97924(13) 1.20262(17) 0.0129(4) Uani d . 1 . .
C C12 0.55967(16) 1.05353(13) 1.13412(18) 0.0129(4) Uani d . 1 . .
H H12 0.5247 1.1056 1.1502 0.015 Uiso calc R 1 . .
C C13 0.63069(16) 1.05066(13) 1.04257(18) 0.0137(4) Uani d . 1 . .
H H13 0.6418 1.1000 0.9962 0.016 Uiso calc R 1 . .

loop_
_atom_site_aniso_label
_atom_site_aniso_U_11
_atom_site_aniso_U_22
_atom_site_aniso_U_33
_atom_site_aniso_U_12
_atom_site_aniso_U_13
_atom_site_aniso_U_23
Cu1 0.0123(2) 0.01272(19) 0.01364(19) 0.000 0.00700(14) 0.000
Cl1 0.0252(3) 0.0219(3) 0.0202(3) 0.0108(2) 0.0105(2) 0.0070(2)
N1 0.0132(9) 0.0158(9) 0.0121(9) -0.0018(7) 0.0043(7) -0.0008(7)
N2 0.0121(9) 0.0151(8) 0.0114(8) -0.0016(7) 0.0052(7) 0.0000(7)
C1 0.0118(11) 0.0166(10) 0.0131(10) -0.0021(8) 0.0037(8) -0.0004(8)
C2 0.0110(10) 0.0138(10) 0.0114(10) -0.0011(8) 0.0011(8) 0.0014(8)
C3 0.0119(11) 0.0172(10) 0.0108(10) 0.0016(8) 0.0022(8) 0.0018(8)
C4 0.0178(11) 0.0155(10) 0.0141(10) 0.0043(8) 0.0010(9) -0.0024(8)
C5 0.0164(11) 0.0115(10) 0.0226(11) -0.0030(8) 0.0003(9) 0.0013(9)
C6 0.0112(10) 0.0140(10) 0.0177(11) -0.0012(8) 0.0035(8) 0.0036(8)
C7 0.0106(10) 0.0155(10) 0.0114(10) 0.0011(8) 0.0031(8) 0.0018(8)
C8 0.0100(10) 0.0198(11) 0.0099(10) -0.0020(8) 0.0033(8) -0.0003(8)
C9 0.0183(12) 0.0173(11) 0.0181(11) 0.0054(9) 0.0082(9) 0.0019(9)
C10 0.0197(12) 0.0180(11) 0.0160(11) 0.0011(9) 0.0082(9) 0.0055(9)
C11 0.0101(11) 0.0175(11) 0.0112(10) -0.0003(8) 0.0018(8) -0.0009(8)
C12 0.0103(10) 0.0141(10) 0.0142(10) -0.0003(8) 0.0015(8) -0.0028(8)
C13 0.0146(11) 0.0135(10) 0.0130(10) -0.0045(8) 0.0018(8) 0.0016(8)

loop_
_atom_type_symbol
_atom_type_description
_atom_type_scat_dispersion_real
_atom_type_scat_dispersion_imag
_atom_type_scat_source
Cu Cu 0.3201 1.2651 'International Tables Vol C Tables 4.2.6.8 and 6.1.1.4'
Cl Cl 0.1484 0.1585 'International Tables Vol C Tables 4.2.6.8 and 6.1.1.4'
N N 0.0061 0.0033 'International Tables Vol C Tables 4.2.6.8 and 6.1.1.4'
C C 0.0033 0.0016 'International Tables Vol C Tables 4.2.6.8 and 6.1.1.4'
H H 0.0000 0.0000 'International Tables Vol C Tables 4.2.6.8 and 6.1.1.4'

loop_
_geom_angle_atom_site_label_1
_geom_angle_atom_site_label_2
_geom_angle_atom_site_label_3
_geom_angle_site_symmetry_1
_geom_angle_site_symmetry_3
_geom_angle
_geom_angle_publ_flag
N1 Cu1 N1 2_756 . 102.49(10) ?
N1 Cu1 Cl1 2_756 2_756 130.22(5) ?
N1 Cu1 Cl1 . 2_756 97.44(5) ?
N1 Cu1 Cl1 2_756 . 97.44(5) ?
N1 Cu1 Cl1 . . 130.22(5) ?
Cl1 Cu1 Cl1 2_756 . 103.48(4) ?
C1 N1 C2 . . 105.40(17) ?
C1 N1 Cu1 . . 122.71(14) ?
C2 N1 Cu1 . . 131.47(14) ?
C1 N2 C7 . . 106.89(17) ?
C1 N2 C8 . . 125.39(17) ?
C7 N2 C8 . . 127.71(17) ?
N1 C1 N2 . . 113.16(18) ?
N1 C1 H1 . . 123.4 ?
N2 C1 H1 . . 123.4 ?
C3 C2 C7 . . 120.72(18) ?
C3 C2 N1 . . 130.42(19) ?
C7 C2 N1 . . 108.85(18) ?
C4 C3 C2 . . 117.44(19) ?
C4 C3 H3 . . 121.3 ?
C2 C3 H3 . . 121.3 ?
C3 C4 C5 . . 121.28(19) ?
C3 C4 H4 . . 119.4 ?
C5 C4 H4 . . 119.4 ?
C6 C5 C4 . . 121.99(19) ?
C6 C5 H5 . . 119.0 ?
C4 C5 H5 . . 119.0 ?
C5 C6 C7 . . 116.19(19) ?
C5 C6 H6 . . 121.9 ?
C7 C6 H6 . . 121.9 ?
C6 C7 N2 . . 131.90(19) ?
C6 C7 C2 . . 122.36(19) ?
N2 C7 C2 . . 105.69(17) ?
C9 C8 C13 . . 120.48(19) ?
C9 C8 N2 . . 119.42(18) ?
C13 C8 N2 . . 120.10(18) ?
C10 C9 C8 . . 119.3(2) ?
C10 C9 H9 . . 120.3 ?
C8 C9 H9 . . 120.3 ?
C9 C10 C11 . . 121.6(2) ?
C9 C10 H10 . . 119.2 ?
C11 C10 H10 . . 119.2 ?
C10 C11 C12 . . 117.91(19) ?
C10 C11 C11 . 2_657 119.99(13) ?
C12 C11 C11 . 2_657 122.10(13) ?
C13 C12 C11 . . 120.95(19) ?
C13 C12 H12 . . 119.5 ?
C11 C12 H12 . . 119.5 ?
C12 C13 C8 . . 119.64(19) ?
C12 C13 H13 . . 120.2 ?
C8 C13 H13 . . 120.2 ?

loop_
_geom_bond_atom_site_label_1
_geom_bond_atom_site_label_2
_geom_bond_site_symmetry_2
_geom_bond_distance
_geom_bond_publ_flag
Cu1 N1 2_756 1.9851(17) ?
Cu1 N1 . 1.9851(17) ?
Cu1 Cl1 2_756 2.2378(7) ?
Cu1 Cl1 . 2.2378(7) ?
N1 C1 . 1.321(3) ?
N1 C2 . 1.402(3) ?
N2 C1 . 1.348(3) ?
N2 C7 . 1.396(3) ?
N2 C8 . 1.436(3) ?
C1 H1 . 0.9300 ?
C2 C3 . 1.394(3) ?
C2 C7 . 1.397(3) ?
C3 C4 . 1.379(3) ?
C3 H3 . 0.9300 ?
C4 C5 . 1.406(3) ?
C4 H4 . 0.9300 ?
C5 C6 . 1.383(3) ?
C5 H5 . 0.9300 ?
C6 C7 . 1.392(3) ?
C6 H6 . 0.9300 ?
C8 C9 . 1.385(3) ?
C8 C13 . 1.390(3) ?
C9 C10 . 1.382(3) ?
C9 H9 . 0.9300 ?
C10 C11 . 1.398(3) ?
C10 H10 . 0.9300 ?
C11 C12 . 1.399(3) ?
C11 C11 2_657 1.487(4) ?
C12 C13 . 1.387(3) ?
C12 H12 . 0.9300 ?
C13 H13 . 0.9300 ?

loop_
_geom_torsion_atom_site_label_1
_geom_torsion_atom_site_label_2
_geom_torsion_atom_site_label_3
_geom_torsion_atom_site_label_4
_geom_torsion_site_symmetry_1
_geom_torsion_site_symmetry_2
_geom_torsion_site_symmetry_3
_geom_torsion_site_symmetry_4
_geom_torsion
_geom_torsion_publ_flag
N1 Cu1 N1 C1 2_756 . . . 151.17(19) ?
Cl1 Cu1 N1 C1 2_756 . . . 17.06(16) ?
Cl1 Cu1 N1 C1 . . . . -97.67(16) ?
N1 Cu1 N1 C2 2_756 . . . -37.46(15) ?
Cl1 Cu1 N1 C2 2_756 . . . -171.56(17) ?
Cl1 Cu1 N1 C2 . . . . 73.71(19) ?
C2 N1 C1 N2 . . . . 0.9(2) ?
Cu1 N1 C1 N2 . . . . 174.20(13) ?
C7 N2 C1 N1 . . . . -0.4(2) ?
C8 N2 C1 N1 . . . . 178.25(18) ?
C1 N1 C2 C3 . . . . 178.8(2) ?
Cu1 N1 C2 C3 . . . . 6.4(3) ?
C1 N1 C2 C7 . . . . -1.0(2) ?
Cu1 N1 C2 C7 . . . . -173.47(14) ?
C7 C2 C3 C4 . . . . 1.4(3) ?
N1 C2 C3 C4 . . . . -178.4(2) ?
C2 C3 C4 C5 . . . . -0.4(3) ?
C3 C4 C5 C6 . . . . -0.8(3) ?
C4 C5 C6 C7 . . . . 0.9(3) ?
C5 C6 C7 N2 . . . . 177.3(2) ?
C5 C6 C7 C2 . . . . 0.2(3) ?
C1 N2 C7 C6 . . . . -177.7(2) ?
C8 N2 C7 C6 . . . . 3.6(3) ?
C1 N2 C7 C2 . . . . -0.2(2) ?
C8 N2 C7 C2 . . . . -178.85(18) ?
C3 C2 C7 C6 . . . . -1.3(3) ?
N1 C2 C7 C6 . . . . 178.54(18) ?
C3 C2 C7 N2 . . . . -179.11(18) ?
N1 C2 C7 N2 . . . . 0.7(2) ?
C1 N2 C8 C9 . . . . -134.1(2) ?
C7 N2 C8 C9 . . . . 44.3(3) ?
C1 N2 C8 C13 . . . . 45.5(3) ?
C7 N2 C8 C13 . . . . -136.1(2) ?
C13 C8 C9 C10 . . . . 1.5(3) ?
N2 C8 C9 C10 . . . . -178.90(19) ?
C8 C9 C10 C11 . . . . -0.7(3) ?
C9 C10 C11 C12 . . . . -1.2(3) ?
C9 C10 C11 C11 . . . 2_657 178.2(2) ?
C10 C11 C12 C13 . . . . 2.4(3) ?
C11 C11 C12 C13 2_657 . . . -176.9(2) ?
C11 C12 C13 C8 . . . . -1.8(3) ?
C9 C8 C13 C12 . . . . -0.2(3) ?
N2 C8 C13 C12 . . . . -179.86(18) ?
